data_7150120
loop_
_publ_author_name
'Wooi, Goh Yit'
'White, Jonathan M.'

_publ_section_title
;
 Structural manifestations of the cheletropic reaction.
;
_journal_issue 6
_journal_name_full 'Organic &amp; biomolecular chemistry'
_journal_page_first 972
_journal_page_last 974
_journal_paper_doi 10.1039/b417538g
_journal_volume 3
_journal_year 2005
_chemical_formula_sum 'C39 H24 O3'
_chemical_formula_weight 540.58
_chemical_name_systematic
;
?
;
_space_group_IT_number 176
_symmetry_cell_setting hexagonal
_symmetry_space_group_name_Hall '-P 6c'
_symmetry_space_group_name_H-M 'P 63/m'
_atom_sites_solution_hydrogens geom
_atom_sites_solution_primary direct
_atom_sites_solution_secondary difmap
_audit_creation_method SHELXL-97
_cell_angle_alpha 90.00
_cell_angle_beta 90.00
_cell_angle_gamma 120.00
_cell_formula_units_Z 6
_cell_length_a 15.3580(4)
_cell_length_b 15.3580(4)
_cell_length_c 20.1237(12)
_cell_measurement_reflns_used 1721
_cell_measurement_temperature 130(2)
_cell_measurement_theta_max 27.00
_cell_measurement_theta_min 2.65
_cell_volume 4110.6(3)
_computing_structure_refinement 'SHELXL-97 (Sheldrick, 1997)'
_diffrn_ambient_temperature 130(2)
_diffrn_measured_fraction_theta_full 0.998
_diffrn_measured_fraction_theta_max 0.998
_diffrn_measurement_device_type 'CCD area detector'
_diffrn_radiation_monochromator graphite
_diffrn_radiation_source 'sealed tube'
_diffrn_radiation_type MoK\a
_diffrn_radiation_wavelength 0.71073
_diffrn_reflns_av_R_equivalents 0.0977
_diffrn_reflns_av_sigmaI/netI 0.0825
_diffrn_reflns_limit_h_max 19
_diffrn_reflns_limit_h_min -16
_diffrn_reflns_limit_k_max 19
_diffrn_reflns_limit_k_min -19
_diffrn_reflns_limit_l_max 19
_diffrn_reflns_limit_l_min -26
_diffrn_reflns_number 25909
_diffrn_reflns_theta_full 27.50
_diffrn_reflns_theta_max 27.50
_diffrn_reflns_theta_min 1.53
_exptl_absorpt_coefficient_mu 0.082
_exptl_crystal_colour colourless
_exptl_crystal_density_diffrn 1.310
_exptl_crystal_density_method 'not measured'
_exptl_crystal_description block
_exptl_crystal_F_000 1692
_exptl_crystal_size_max 0.20
_exptl_crystal_size_mid 0.15
_exptl_crystal_size_min 0.10
_refine_diff_density_max 0.243
_refine_diff_density_min -0.213
_refine_diff_density_rms 0.041
_refine_ls_extinction_coef 0.00032(13)
_refine_ls_extinction_expression Fc^*^=kFc[1+0.001xFc^2^\l^3^/sin(2\q)]^-1/4^
_refine_ls_extinction_method SHELXL
_refine_ls_goodness_of_fit_ref 0.887
_refine_ls_hydrogen_treatment mixed
_refine_ls_matrix_type full
_refine_ls_number_parameters 194
_refine_ls_number_reflns 3233
_refine_ls_number_restraints 0
_refine_ls_restrained_S_all 0.887
_refine_ls_R_factor_all 0.0966
_refine_ls_R_factor_gt 0.0497
_refine_ls_shift/su_max 0.000
_refine_ls_shift/su_mean 0.000
_refine_ls_structure_factor_coef Fsqd
_refine_ls_weighting_details 'calc w=1/[\s^2^(Fo^2^)+(0.0270P)^2^+0.0000P] where P=(Fo^2^+2Fc^2^)/3'
_refine_ls_weighting_scheme calc
_refine_ls_wR_factor_gt 0.0773
_refine_ls_wR_factor_ref 0.0881
_reflns_number_gt 1982
_reflns_number_total 3233
_reflns_threshold_expression >2sigma(I)
_cod_data_source_file b417538g-cryst.txt
_cod_data_source_block jmwrg66
_cod_depositor_comments
;
The following automatic conversions were performed:
'_symmetry_cell_setting' value 'Hexagonal' changed to 'hexagonal'
according to '/home/saulius/struct/CIF-dictionaries/cif_core.dic'
dictionary named 'cif_core.dic' version 2.4.1 from 2010-06-29.

Automatic conversion script
Id: cif_fix_enum 1527 2010-12-29 10:47:43Z saulius 
;
_cod_original_sg_symbol_H-M 'P6(3)/m  '
_cod_database_code 7150120

loop_
_symmetry_equiv_pos_as_xyz
'x, y, z'
'-y, x-y, z'
'-x+y, -x, z'
'-x, -y, z+1/2'
'y, -x+y, z+1/2'
'x-y, x, z+1/2'
'-x, -y, -z'
'y, -x+y, -z'
'x-y, x, -z'
'x, y, -z-1/2'
'-y, x-y, -z-1/2'
'-x+y, -x, -z-1/2'

loop_
_atom_site_label
_atom_site_type_symbol
_atom_site_fract_x
_atom_site_fract_y
_atom_site_fract_z
_atom_site_U_iso_or_equiv
_atom_site_adp_type
_atom_site_occupancy
_atom_site_symmetry_multiplicity
_atom_site_calc_flag
_atom_site_refinement_flags
_atom_site_disorder_assembly
_atom_site_disorder_group
C1 C 0.01715(12) 0.77650(13) 0.39177(8) 0.0232(4) Uani 1 1 d . . .
H1 H -0.0171 0.7150 0.4156 0.028 Uiso 1 1 calc R . .
C1A C 0.00882(12) 0.77598(12) 0.32201(8) 0.0187(4) Uani 1 1 d . . .
C2 C 0.07408(13) 0.86465(13) 0.42562(9) 0.0287(4) Uani 1 1 d . . .
H2 H 0.0801 0.8640 0.4726 0.034 Uiso 1 1 calc R . .
C3 C 0.12323(14) 0.95545(14) 0.39085(9) 0.0317(5) Uani 1 1 d . . .
H3 H 0.1598 1.0169 0.4145 0.038 Uiso 1 1 calc R . .
C4 C 0.11892(13) 0.95621(13) 0.32308(9) 0.0284(5) Uani 1 1 d . . .
H4 H 0.1545 1.0185 0.3002 0.034 Uiso 1 1 calc R . .
C4A C 0.06332(12) 0.86743(12) 0.28617(8) 0.0208(4) Uani 1 1 d . . .
C10 C -0.05324(11) 0.68613(11) 0.28399(8) 0.0177(4) Uani 1 1 d . . .
C11 C -0.12808(12) 0.58004(12) 0.30895(8) 0.0184(4) Uani 1 1 d . . .
C12 C -0.20116(18) 0.55354(17) 0.2500 0.0210(6) Uani 1 2 d S . .
C15 C -0.08505(12) 0.51082(12) 0.28902(7) 0.0194(4) Uani 1 1 d . . .
H15 H -0.1352 0.4411 0.3036 0.023 Uiso 1 1 calc R . .
C16 C 0.01417(13) 0.53674(12) 0.32094(9) 0.0244(4) Uani 1 1 d . . .
C17 C 0.07781(12) 0.50492(12) 0.28439(8) 0.0269(4) Uani 1 1 d . . .
C18 C 0.14241(14) 0.48153(14) 0.31922(11) 0.0380(5) Uani 1 1 d . . .
H18 H 0.1441 0.4835 0.3664 0.046 Uiso 1 1 calc R . .
C19 C 0.20342(15) 0.45565(15) 0.28469(10) 0.0487(6) Uani 1 1 d . . .
H19 H 0.2458 0.4377 0.3082 0.058 Uiso 1 1 calc R . .
C20 C -0.17933(12) 0.56565(12) 0.37510(8) 0.0226(4) Uani 1 1 d . . .
C21 C -0.23356(13) 0.61489(13) 0.38622(9) 0.0290(5) Uani 1 1 d . . .
H21 H -0.2359 0.6570 0.3525 0.035 Uiso 1 1 calc R . .
C22 C -0.28417(14) 0.60355(14) 0.44553(10) 0.0380(5) Uani 1 1 d . . .
H22 H -0.3204 0.6380 0.4524 0.046 Uiso 1 1 calc R . .
C23 C -0.28167(15) 0.54197(15) 0.49461(10) 0.0428(6) Uani 1 1 d . . .
H23 H -0.3155 0.5344 0.5356 0.051 Uiso 1 1 calc R . .
C24 C -0.22987(15) 0.49179(14) 0.48379(9) 0.0406(6) Uani 1 1 d . . .
H24 H -0.2286 0.4491 0.5175 0.049 Uiso 1 1 calc R . .
C25 C -0.17932(14) 0.50242(13) 0.42442(9) 0.0293(5) Uani 1 1 d . . .
H25 H -0.1447 0.4664 0.4176 0.035 Uiso 1 1 calc R . .
O1 O -0.28994(13) 0.52128(14) 0.2500 0.0371(5) Uani 1 2 d S . .
O2 O 0.03923(9) 0.57775(9) 0.37483(6) 0.0344(3) Uani 1 1 d . . .

loop_
_atom_site_aniso_label
_atom_site_aniso_U_11
_atom_site_aniso_U_22
_atom_site_aniso_U_33
_atom_site_aniso_U_23
_atom_site_aniso_U_13
_atom_site_aniso_U_12
C1 0.0235(10) 0.0216(10) 0.0227(10) 0.0004(8) 0.0011(8) 0.0098(8)
C1A 0.0161(9) 0.0192(9) 0.0215(10) -0.0022(8) 0.0000(8) 0.0094(8)
C2 0.0302(11) 0.0275(11) 0.0240(11) -0.0046(9) -0.0019(9) 0.0110(10)
C3 0.0354(12) 0.0226(11) 0.0294(12) -0.0102(9) -0.0058(9) 0.0087(9)
C4 0.0319(11) 0.0177(10) 0.0298(12) -0.0012(8) -0.0006(9) 0.0079(9)
C4A 0.0197(9) 0.0187(9) 0.0248(10) -0.0027(8) -0.0016(8) 0.0101(8)
C10 0.0147(9) 0.0181(9) 0.0217(10) 0.0011(7) 0.0005(7) 0.0092(7)
C11 0.0190(9) 0.0180(9) 0.0160(9) 0.0000(7) 0.0007(7) 0.0075(8)
C12 0.0191(14) 0.0148(13) 0.0250(15) 0.000 0.000 0.0053(11)
C15 0.0230(10) 0.0142(9) 0.0180(10) 0.0013(7) 0.0008(7) 0.0071(8)
C16 0.0282(11) 0.0172(10) 0.0255(11) 0.0013(8) -0.0035(9) 0.0095(9)
C17 0.0246(10) 0.0216(10) 0.0353(11) -0.0008(8) -0.0024(8) 0.0123(8)
C18 0.0353(12) 0.0375(12) 0.0459(14) 0.0014(10) -0.0066(10) 0.0217(10)
C19 0.0393(12) 0.0438(13) 0.0751(16) 0.0000(11) -0.0081(11) 0.0298(11)
C20 0.0184(10) 0.0187(10) 0.0219(10) -0.0039(8) 0.0004(8) 0.0028(8)
C21 0.0264(11) 0.0260(11) 0.0290(12) -0.0031(9) 0.0037(9) 0.0088(9)
C22 0.0326(12) 0.0321(12) 0.0431(14) -0.0077(10) 0.0117(10) 0.0116(10)
C23 0.0467(14) 0.0332(12) 0.0308(13) -0.0066(10) 0.0191(11) 0.0066(11)
C24 0.0556(15) 0.0310(12) 0.0252(12) 0.0041(9) 0.0116(11) 0.0141(11)
C25 0.0372(12) 0.0229(11) 0.0225(11) -0.0014(9) 0.0035(9) 0.0110(9)
O1 0.0177(10) 0.0530(13) 0.0285(11) 0.000 0.000 0.0085(10)
O2 0.0376(8) 0.0386(8) 0.0280(8) -0.0088(6) -0.0115(6) 0.0198(7)

loop_
_atom_type_symbol
_atom_type_description
_atom_type_scat_dispersion_real
_atom_type_scat_dispersion_imag
_atom_type_scat_source
C C 0.0033 0.0016 'International Tables Vol C Tables 4.2.6.8 and 6.1.1.4'
H H 0.0000 0.0000 'International Tables Vol C Tables 4.2.6.8 and 6.1.1.4'
O O 0.0106 0.0060 'International Tables Vol C Tables 4.2.6.8 and 6.1.1.4'

loop_
_geom_angle_atom_site_label_1
_geom_angle_atom_site_label_2
_geom_angle_atom_site_label_3
_geom_angle
_geom_angle_site_symmetry_1
_geom_angle_site_symmetry_3
_geom_angle_publ_flag
C2 C1 C1A 120.80(16) . . ?
C2 C1 H1 119.6 . . ?
C1A C1 H1 119.6 . . ?
C1 C1A C4A 119.55(15) . . ?
C1 C1A C10 123.25(15) . . ?
C4A C1A C10 117.20(14) . . ?
C1 C2 C3 119.79(17) . . ?
C1 C2 H2 120.1 . . ?
C3 C2 H2 120.1 . . ?
C4 C3 C2 120.28(17) . . ?
C4 C3 H3 119.9 . . ?
C2 C3 H3 119.9 . . ?
C3 C4 C4A 121.87(17) . . ?
C3 C4 H4 119.1 . . ?
C4A C4 H4 119.1 . . ?
C4 C4A C1A 117.55(15) . . ?
C4 C4A C4A 121.90(10) . 10_556 ?
C1A C4A C4A 120.52(9) . 10_556 ?
C10 C10 C1A 122.02(9) 10_556 . ?
C10 C10 C11 109.11(8) 10_556 . ?
C1A C10 C11 128.87(14) . . ?
C20 C11 C10 120.29(13) . . ?
C20 C11 C12 112.56(14) . . ?
C10 C11 C12 95.07(13) . . ?
C20 C11 C15 119.74(14) . . ?
C10 C11 C15 106.98(12) . . ?
C12 C11 C15 97.06(14) . . ?
O1 C12 C11 129.68(9) . . ?
O1 C12 C11 129.68(9) . 10_556 ?
C11 C12 C11 100.65(18) . 10_556 ?
C16 C15 C11 115.22(13) . . ?
C16 C15 C15 115.14(9) . 10_556 ?
C11 C15 C15 104.91(8) . 10_556 ?
C16 C15 H15 107.0 . . ?
C11 C15 H15 107.0 . . ?
C15 C15 H15 107.0 10_556 . ?
O2 C16 C17 121.41(16) . . ?
O2 C16 C15 122.12(16) . . ?
C17 C16 C15 116.40(15) . . ?
C17 C17 C18 120.03(12) 10_556 . ?
C17 C17 C16 119.63(10) 10_556 . ?
C18 C17 C16 120.21(17) . . ?
C19 C18 C17 119.59(19) . . ?
C19 C18 H18 120.2 . . ?
C17 C18 H18 120.2 . . ?
C18 C19 C19 120.35(12) . 10_556 ?
C18 C19 H19 119.8 . . ?
C19 C19 H19 119.8 10_556 . ?
C25 C20 C21 118.25(16) . . ?
C25 C20 C11 123.49(16) . . ?
C21 C20 C11 118.19(16) . . ?
C22 C21 C20 121.27(18) . . ?
C22 C21 H21 119.4 . . ?
C20 C21 H21 119.4 . . ?
C23 C22 C21 119.71(19) . . ?
C23 C22 H22 120.1 . . ?
C21 C22 H22 120.1 . . ?
C24 C23 C22 119.54(19) . . ?
C24 C23 H23 120.2 . . ?
C22 C23 H23 120.2 . . ?
C23 C24 C25 121.10(19) . . ?
C23 C24 H24 119.4 . . ?
C25 C24 H24 119.4 . . ?
C20 C25 C24 120.10(18) . . ?
C20 C25 H25 120.0 . . ?
C24 C25 H25 120.0 . . ?

loop_
_geom_bond_atom_site_label_1
_geom_bond_atom_site_label_2
_geom_bond_distance
_geom_bond_site_symmetry_2
_geom_bond_publ_flag
C1 C2 1.370(2) . ?
C1 C1A 1.409(2) . ?
C1 H1 0.9500 . ?
C1A C4A 1.421(2) . ?
C1A C10 1.443(2) . ?
C2 C3 1.397(2) . ?
C2 H2 0.9500 . ?
C3 C4 1.366(2) . ?
C3 H3 0.9500 . ?
C4 C4A 1.406(2) . ?
C4 H4 0.9500 . ?
C4A C4A 1.456(3) 10_556 ?
C10 C10 1.368(3) 10_556 ?
C10 C11 1.535(2) . ?
C11 C20 1.505(2) . ?
C11 C12 1.541(2) . ?
C11 C15 1.559(2) . ?
C12 O1 1.195(3) . ?
C12 C11 1.541(2) 10_556 ?
C15 C16 1.512(2) . ?
C15 C15 1.571(3) 10_556 ?
C15 H15 1.0000 . ?
C16 O2 1.2158(19) . ?
C16 C17 1.488(2) . ?
C17 C17 1.384(3) 10_556 ?
C17 C18 1.400(2) . ?
C18 C19 1.375(3) . ?
C18 H18 0.9500 . ?
C19 C19 1.396(4) 10_556 ?
C19 H19 0.9500 . ?
C20 C25 1.389(2) . ?
C20 C21 1.395(2) . ?
C21 C22 1.387(2) . ?
C21 H21 0.9500 . ?
C22 C23 1.381(3) . ?
C22 H22 0.9500 . ?
C23 C24 1.374(3) . ?
C23 H23 0.9500 . ?
C24 C25 1.389(2) . ?
C24 H24 0.9500 . ?
C25 H25 0.9500 . ?

loop_
_geom_torsion_atom_site_label_1
_geom_torsion_atom_site_label_2
_geom_torsion_atom_site_label_3
_geom_torsion_atom_site_label_4
_geom_torsion
_geom_torsion_site_symmetry_1
_geom_torsion_site_symmetry_2
_geom_torsion_site_symmetry_3
_geom_torsion_site_symmetry_4
_geom_torsion_publ_flag
C2 C1 C1A C4A 2.5(3) . . . . ?
C2 C1 C1A C10 -177.38(15) . . . . ?
C1A C1 C2 C3 1.1(3) . . . . ?
C1 C2 C3 C4 -3.3(3) . . . . ?
C2 C3 C4 C4A 1.9(3) . . . . ?
C3 C4 C4A C1A 1.7(3) . . . . ?
C3 C4 C4A C4A -176.41(13) . . . 10_556 ?
C1 C1A C4A C4 -3.8(2) . . . . ?
C10 C1A C4A C4 176.07(15) . . . . ?
C1 C1A C4A C4A 174.27(11) . . . 10_556 ?
C10 C1A C4A C4A -5.82(17) . . . 10_556 ?
C1 C1A C10 C10 -174.18(12) . . . 10_556 ?
C4A C1A C10 C10 5.91(17) . . . 10_556 ?
C1 C1A C10 C11 6.9(3) . . . . ?
C4A C1A C10 C11 -172.97(15) . . . . ?
C10 C10 C11 C20 -151.81(12) 10_556 . . . ?
C1A C10 C11 C20 27.2(2) . . . . ?
C10 C10 C11 C12 -31.96(12) 10_556 . . . ?
C1A C10 C11 C12 147.04(17) . . . . ?
C10 C10 C11 C15 67.02(11) 10_556 . . . ?
C1A C10 C11 C15 -113.98(17) . . . . ?
C20 C11 C12 O1 -2.7(3) . . . . ?
C10 C11 C12 O1 -128.5(3) . . . . ?
C15 C11 C12 O1 123.7(3) . . . . ?
C20 C11 C12 C11 177.38(10) . . . 10_556 ?
C10 C11 C12 C11 51.57(17) . . . 10_556 ?
C15 C11 C12 C11 -56.27(17) . . . 10_556 ?
C20 C11 C15 C16 -77.93(19) . . . . ?
C10 C11 C15 C16 63.49(17) . . . . ?
C12 C11 C15 C16 161.01(14) . . . . ?
C20 C11 C15 C15 154.39(12) . . . 10_556 ?
C10 C11 C15 C15 -64.19(11) . . . 10_556 ?
C12 C11 C15 C15 33.33(11) . . . 10_556 ?
C11 C15 C16 O2 28.0(2) . . . . ?
C15 C15 C16 O2 150.31(13) 10_556 . . . ?
C11 C15 C16 C17 -154.93(14) . . . . ?
C15 C15 C16 C17 -32.58(16) 10_556 . . . ?
O2 C16 C17 C17 -148.75(13) . . . 10_556 ?
C15 C16 C17 C17 34.11(16) . . . 10_556 ?
O2 C16 C17 C18 27.0(3) . . . . ?
C15 C16 C17 C18 -150.14(16) . . . . ?
C17 C17 C18 C19 -2.0(2) 10_556 . . . ?
C16 C17 C18 C19 -177.71(17) . . . . ?
C17 C18 C19 C19 2.0(2) . . . 10_556 ?
C10 C11 C20 C25 -127.28(17) . . . . ?
C12 C11 C20 C25 122.03(19) . . . . ?
C15 C11 C20 C25 9.0(2) . . . . ?
C10 C11 C20 C21 55.8(2) . . . . ?
C12 C11 C20 C21 -54.9(2) . . . . ?
C15 C11 C20 C21 -167.90(15) . . . . ?
C25 C20 C21 C22 1.7(3) . . . . ?
C11 C20 C21 C22 178.80(16) . . . . ?
C20 C21 C22 C23 -0.4(3) . . . . ?
C21 C22 C23 C24 -0.7(3) . . . . ?
C22 C23 C24 C25 0.4(3) . . . . ?
C21 C20 C25 C24 -1.9(3) . . . . ?
C11 C20 C25 C24 -178.87(16) . . . . ?
C23 C24 C25 C20 0.9(3) . . . . ?
